data_9003104
loop_
_publ_author_name
'Foit, F. F.'
'Hughes, J. M.'

_publ_section_title
;
 Structural variations in mercurian tetrahedrite
 Sample A2 from the Spring Creek Claims in Harney County, Oregon
;
_journal_name_full 'American Mineralogist'
_journal_page_first 159
_journal_page_last 163
_journal_volume 89
_journal_year 2004
_chemical_formula_sum 'As1.68 Cu11.622 Hg0.198 S13 Sb2.32'
_chemical_name_mineral Tetrahedrite
_space_group_IT_number 217
_symmetry_space_group_name_Hall 'I -4 2 3'
_symmetry_space_group_name_H-M 'I -4 3 m'
_cell_angle_alpha 90
_cell_angle_beta 90
_cell_angle_gamma 90
_cell_length_a 10.3310
_cell_length_b 10.3310
_cell_length_c 10.3310
_cell_formula_units_Z 2
_cell_volume 1102.623
_database_code_amcsd 0003193
_exptl_crystal_density_diffrn 4.830
_cod_original_formula_sum 'Cu11.622 Hg.198 (Sb2.32 As1.68) S13'
_cod_database_code 9003104

loop_
_space_group_symop_operation_xyz
x,y,z
1/2+x,1/2+y,1/2+z
-z,x,-y
1/2-z,1/2+x,1/2-y
-y,z,-x
1/2-y,1/2+z,1/2-x
-x,y,-z
1/2-x,1/2+y,1/2-z
x,-z,-y
1/2+x,1/2-z,1/2-y
z,-y,-x
1/2+z,1/2-y,1/2-x
y,-x,-z
1/2+y,1/2-x,1/2-z
x,z,y
1/2+x,1/2+z,1/2+y
z,y,x
1/2+z,1/2+y,1/2+x
y,x,z
1/2+y,1/2+x,1/2+z
-z,-x,y
1/2-z,1/2-x,1/2+y
-y,-z,x
1/2-y,1/2-z,1/2+x
-x,-y,z
1/2-x,1/2-y,1/2+z
z,-x,-y
1/2+z,1/2-x,1/2-y
y,-z,-x
1/2+y,1/2-z,1/2-x
x,-y,-z
1/2+x,1/2-y,1/2-z
-x,z,-y
1/2-x,1/2+z,1/2-y
-z,y,-x
1/2-z,1/2+y,1/2-x
-y,x,-z
1/2-y,1/2+x,1/2-z
-x,-z,y
1/2-x,1/2-z,1/2+y
-z,-y,x
1/2-z,1/2-y,1/2+x
-y,-x,z
1/2-y,1/2-x,1/2+z
z,x,y
1/2+z,1/2+x,1/2+y
y,z,x
1/2+y,1/2+z,1/2+x

loop_
_atom_site_label
_atom_site_fract_x
_atom_site_fract_y
_atom_site_fract_z
_atom_site_occupancy
_atom_site_U_iso_or_equiv
CuM1 0.25000 0.50000 0.00000 0.96700 0.02090
HgM1 0.25000 0.50000 0.00000 0.03300 0.02090
CuM2 0.21680 0.00000 0.00000 0.97000 0.05590
SbX 0.26566 0.26566 0.26566 0.58000 0.01680
AsX 0.26566 0.26566 0.26566 0.42000 0.01680
S1 0.11690 0.11690 0.35910 1.00000 0.01760
S2 0.00000 0.00000 0.00000 1.00000 0.02000

loop_
_cod_related_entry_id
_cod_related_entry_database
_cod_related_entry_code
1 AMCSD 0003193
